data_7038448
loop_
_publ_author_name
'Hazari, Alokesh'
'Das, Lakshmi Kanta'
'Bauz\'a, Antonio'
'Frontera, Antonio'
'Ghosh, Ashutosh'

_publ_section_title
;
 Exploring the coordinative adaptation and molecular shapes of trinuclear
 CuM(II) (M = Zn/Cd) complexes derived from salen type Schiff bases:
 structural and theoretical studies.
;
_journal_issue 13
_journal_name_full 'Dalton transactions (Cambridge, England : 2003)'
_journal_page_first 5730
_journal_page_last 5740
_journal_paper_doi 10.1039/c5dt04941e
_journal_volume 45
_journal_year 2016
_chemical_formula_moiety 'C36 H40 Cd Cu2 N6 O4 S2'
_chemical_formula_sum 'C36 H40 Cd Cu2 N6 O4 S2'
_chemical_formula_weight 924.37
_space_group_crystal_system triclinic
_space_group_IT_number 2
_space_group_name_Hall '-P 1'
_space_group_name_H-M_alt 'P -1'
_symmetry_space_group_name_Hall '-P 1'
_symmetry_space_group_name_H-M 'P -1'
_atom_sites_solution_hydrogens geom
_audit_creation_method SHELXL-2014/7
_audit_update_record
;
2016-02-04 deposited with the CCDC.
2016-02-17 downloaded from the CCDC.
;
_cell_angle_alpha 77.290(5)
_cell_angle_beta 87.044(5)
_cell_angle_gamma 67.076(5)
_cell_formula_units_Z 2
_cell_length_a 9.918(5)
_cell_length_b 10.653(5)
_cell_length_c 19.107(5)
_cell_measurement_reflns_used 20344
_cell_measurement_temperature 293(2)
_cell_measurement_theta_max 25.12
_cell_measurement_theta_min 1.09
_cell_volume 1812.5(13)
_computing_cell_refinement 'Bruker SMART'
_computing_data_collection 'Bruker SMART'
_computing_data_reduction 'Bruker SAINT'
_computing_molecular_graphics 'Ortep-3 for Windows (Farrugia, 1997)'
_computing_publication_material 'WINGX V1.80.03'
_computing_structure_refinement 'SHELXL-2014/7 (Sheldrick, 2014)'
_computing_structure_solution 'SHELXS-97 (Sheldrick, 1990)'
_diffrn_ambient_temperature 293(2)
_diffrn_measured_fraction_theta_full 0.976
_diffrn_measured_fraction_theta_max 0.976
_diffrn_measurement_device_type 'CCD area detector'
_diffrn_measurement_method 'phi and omega scans'
_diffrn_radiation_type MoK\a
_diffrn_radiation_wavelength 0.71073
_diffrn_reflns_av_R_equivalents 0.0458
_diffrn_reflns_av_unetI/netI 0.0521
_diffrn_reflns_Laue_measured_fraction_full 0.976
_diffrn_reflns_Laue_measured_fraction_max 0.976
_diffrn_reflns_limit_h_max 11
_diffrn_reflns_limit_h_min -11
_diffrn_reflns_limit_k_max 12
_diffrn_reflns_limit_k_min -12
_diffrn_reflns_limit_l_max 22
_diffrn_reflns_limit_l_min -21
_diffrn_reflns_number 20344
_diffrn_reflns_point_group_measured_fraction_full 0.976
_diffrn_reflns_point_group_measured_fraction_max 0.976
_diffrn_reflns_theta_full 25.122
_diffrn_reflns_theta_max 25.122
_diffrn_reflns_theta_min 1.093
_exptl_absorpt_coefficient_mu 1.908
_exptl_absorpt_correction_T_max 0.9630
_exptl_absorpt_correction_T_min 0.9340
_exptl_absorpt_correction_type empirical
_exptl_absorpt_process_details SADABS
_exptl_crystal_colour Green
_exptl_crystal_density_diffrn 1.694
_exptl_crystal_description Square
_exptl_crystal_F_000 936
_exptl_crystal_size_max 0.040
_exptl_crystal_size_mid 0.030
_exptl_crystal_size_min 0.020
_refine_diff_density_max 4.398
_refine_diff_density_min -1.198
_refine_diff_density_rms 0.238
_refine_ls_extinction_method none
_refine_ls_goodness_of_fit_ref 1.120
_refine_ls_hydrogen_treatment constr
_refine_ls_matrix_type full
_refine_ls_number_parameters 460
_refine_ls_number_reflns 6320
_refine_ls_number_restraints 0
_refine_ls_restrained_S_all 1.120
_refine_ls_R_factor_all 0.1025
_refine_ls_R_factor_gt 0.0911
_refine_ls_shift/su_max 0.000
_refine_ls_shift/su_mean 0.000
_refine_ls_structure_factor_coef Fsqd
_refine_ls_weighting_details 'w=1/[\s^2^(Fo^2^)+(0.0991P)^2^+57.9948P] where P=(Fo^2^+2Fc^2^)/3'
_refine_ls_weighting_scheme calc
_refine_ls_wR_factor_gt 0.2812
_refine_ls_wR_factor_ref 0.2892
_reflns_Friedel_coverage 0.000
_reflns_number_gt 5230
_reflns_number_total 6320
_reflns_threshold_expression 'I > 2\s(I)'
_cod_data_source_file c5dt04941e2.cif
_cod_data_source_block 4
_cod_depositor_comments
;
The following automatic conversions were performed:

'_exptl_absorpt_correction_type' value 'EMPIRICAL' changed to
'empirical' according to
/usr/data/users/saulius/crontab/automatic-downloads/rss-feeds/RSC/lib/dictionaries/cif_core.dic
dictionary named 'cif_core.dic' version 2.4.2 from 2011-04-26.

Automatic conversion script
Id: cif_fix_values 4268 2015-11-12 08:31:59Z antanas 

 Adding full bibliography for 7038446--7038448.cif.
;
_cod_database_code 7038448
_shelx_shelxl_version_number 2014/7
_shelx_space_group_comment
;
The symmetry employed for this shelxl refinement is uniquely defined
by the following loop, which should always be used as a source of
symmetry information in preference to the above space-group names.
They are only intended as comments.
;
_shelx_estimated_absorpt_t_min 0.928
_shelx_estimated_absorpt_t_max 0.963

loop_
_space_group_symop_operation_xyz
'x, y, z'
'-x, -y, -z'

loop_
_atom_site_label
_atom_site_type_symbol
_atom_site_fract_x
_atom_site_fract_y
_atom_site_fract_z
_atom_site_U_iso_or_equiv
_atom_site_adp_type
_atom_site_occupancy
_atom_site_site_symmetry_order
_atom_site_calc_flag
_atom_site_refinement_flags_posn
_atom_site_refinement_flags_adp
Cd1 Cd 0.28065(10) -0.05574(10) 0.75955(5) 0.0309(3) Uani 1 1 d . .
Cu1 Cu 0.11025(17) 0.09163(18) 0.60114(9) 0.0332(4) Uani 1 1 d . .
Cu2 Cu 0.30883(18) 0.11824(17) 0.87886(9) 0.0331(4) Uani 1 1 d . .
S1 S 0.4575(4) -0.2444(5) 0.6804(2) 0.0538(11) Uani 1 1 d . .
S2 S 0.2783(5) -0.2514(5) 0.8751(2) 0.0540(11) Uani 1 1 d . .
O51 O 0.4347(10) -0.0003(10) 0.8184(5) 0.036(2) Uani 1 1 d . .
O10 O 0.2508(11) 0.1164(10) 0.6576(5) 0.039(2) Uani 1 1 d . .
O31 O 0.1533(10) 0.1173(10) 0.8224(5) 0.038(2) Uani 1 1 d . .
O30 O 0.0888(10) -0.0245(10) 0.6907(5) 0.035(2) Uani 1 1 d . .
N18 N 0.1687(12) 0.1846(12) 0.5084(6) 0.034(2) Uani 1 1 d . .
H18 H 0.1609 0.1362 0.4716 0.041 Uiso 1 1 calc R U
N43 N 0.4612(13) 0.1895(12) 0.8985(6) 0.037(3) Uani 1 1 d . .
H43 H 0.5031 0.1404 0.9470 0.044 Uiso 1 1 calc R U
N22 N -0.0992(12) 0.1511(13) 0.5677(6) 0.037(3) Uani 1 1 d . .
H22 H -0.0993 0.1015 0.5302 0.044 Uiso 1 1 calc R U
C37 C -0.0509(13) 0.2545(13) 0.8809(7) 0.030(3) Uani 1 1 d . .
C50 C 0.5748(15) -0.0698(15) 0.8375(7) 0.037(3) Uani 1 1 d . .
N39 N 0.1730(14) 0.2071(13) 0.9511(6) 0.040(3) Uani 1 1 d . .
H39 H 0.2215 0.1565 0.9982 0.048 Uiso 1 1 calc R U
C42 C 0.3965(18) 0.3401(17) 0.8980(9) 0.047(4) Uani 1 1 d . .
H42A H 0.3491 0.3910 0.8514 0.057 Uiso 1 1 calc R U
H42B H 0.4743 0.3705 0.9048 0.057 Uiso 1 1 calc R U
C45 C 0.6598(16) 0.0042(17) 0.8523(7) 0.039(3) Uani 1 1 d . .
C29 C 0.0191(15) -0.1076(14) 0.6859(7) 0.031(3) Uani 1 1 d . .
C28 C 0.0734(17) -0.2489(16) 0.7134(8) 0.041(3) Uani 1 1 d . .
H28 H 0.1669 -0.2926 0.7350 0.049 Uiso 1 1 calc R U
C11 C 0.3080(15) 0.2122(14) 0.6363(8) 0.038(3) Uani 1 1 d . .
C38 C 0.0326(15) 0.1836(15) 0.9508(8) 0.038(3) Uani 1 1 d . .
H38A H 0.0551 0.0842 0.9594 0.046 Uiso 1 1 calc R U
H38B H -0.0273 0.2193 0.9893 0.046 Uiso 1 1 calc R U
C16 C 0.3551(14) 0.2417(14) 0.5649(8) 0.036(3) Uani 1 1 d . .
C26 C -0.1498(19) -0.2661(19) 0.6842(9) 0.053(4) Uani 1 1 d . .
H26 H -0.2052 -0.3198 0.6860 0.063 Uiso 1 1 calc R U
C17 C 0.3281(16) 0.1652(15) 0.5138(8) 0.042(3) Uani 1 1 d . .
H17A H 0.3878 0.0664 0.5293 0.051 Uiso 1 1 calc R U
H17B H 0.3586 0.1976 0.4666 0.051 Uiso 1 1 calc R U
C36 C -0.1892(16) 0.3591(16) 0.8761(10) 0.046(4) Uani 1 1 d . .
H36 H -0.2313 0.3871 0.9176 0.056 Uiso 1 1 calc R U
N1 N 0.2687(15) -0.1306(15) 0.5592(7) 0.051(3) Uani 1 1 d . .
C20 C -0.0838(16) 0.3429(16) 0.4708(8) 0.045(4) Uani 1 1 d . .
H20A H -0.1414 0.4384 0.4466 0.054 Uiso 1 1 calc R U
H20B H -0.0783 0.2836 0.4379 0.054 Uiso 1 1 calc R U
C32 C 0.0165(15) 0.2176(15) 0.8179(8) 0.037(3) Uani 1 1 d . .
C21 C -0.1645(17) 0.3043(15) 0.5354(9) 0.046(4) Uani 1 1 d . .
H21A H -0.1616 0.3555 0.5711 0.055 Uiso 1 1 calc R U
H21B H -0.2662 0.3312 0.5215 0.055 Uiso 1 1 calc R U
C24 C -0.1294(14) -0.0420(16) 0.6563(7) 0.037(3) Uani 1 1 d . .
C15 C 0.4146(16) 0.3380(17) 0.5456(9) 0.046(4) Uani 1 1 d . .
H15 H 0.4427 0.3570 0.4985 0.056 Uiso 1 1 calc R U
C14 C 0.4348(16) 0.4086(15) 0.5935(9) 0.049(4) Uani 1 1 d . .
H14 H 0.4796 0.4718 0.5795 0.058 Uiso 1 1 calc R U
C46 C 0.8129(19) -0.068(2) 0.8704(9) 0.056(5) Uani 1 1 d . .
H46 H 0.8678 -0.0210 0.8818 0.067 Uiso 1 1 calc R U
C1 C 0.3456(15) -0.1808(15) 0.6097(8) 0.038(3) Uani 1 1 d . .
C44 C 0.5834(17) 0.1575(17) 0.8483(8) 0.045(4) Uani 1 1 d . .
H44A H 0.6535 0.1937 0.8597 0.054 Uiso 1 1 calc R U
H44B H 0.5452 0.2041 0.7997 0.054 Uiso 1 1 calc R U
C25 C -0.2117(18) -0.1259(18) 0.6560(8) 0.047(4) Uani 1 1 d . .
H25 H -0.3070 -0.0852 0.6366 0.057 Uiso 1 1 calc R U
C34 C -0.2002(17) 0.3877(17) 0.7484(10) 0.050(4) Uani 1 1 d . .
H34 H -0.2498 0.4328 0.7042 0.060 Uiso 1 1 calc R U
C33 C -0.0609(17) 0.2856(16) 0.7515(8) 0.043(3) Uani 1 1 d . .
H33 H -0.0177 0.2615 0.7094 0.052 Uiso 1 1 calc R U
C40 C 0.1477(18) 0.3551(17) 0.9461(9) 0.049(4) Uani 1 1 d . .
H40A H 0.0805 0.3898 0.9826 0.059 Uiso 1 1 calc R U
H40B H 0.1019 0.4093 0.8996 0.059 Uiso 1 1 calc R U
C49 C 0.6468(16) -0.2112(18) 0.8415(8) 0.044(4) Uani 1 1 d . .
H49 H 0.5935 -0.2619 0.8331 0.052 Uiso 1 1 calc R U
C13 C 0.3884(18) 0.3852(18) 0.6622(10) 0.054(4) Uani 1 1 d . .
H13 H 0.3988 0.4349 0.6945 0.065 Uiso 1 1 calc R U
C12 C 0.3263(18) 0.2881(16) 0.6835(9) 0.047(4) Uani 1 1 d . .
H12 H 0.2959 0.2728 0.7304 0.056 Uiso 1 1 calc R U
C48 C 0.7948(16) -0.2800(17) 0.8575(8) 0.047(4) Uani 1 1 d . .
H48 H 0.8400 -0.3754 0.8594 0.056 Uiso 1 1 calc R U
C41 C 0.2857(19) 0.3764(18) 0.9555(10) 0.055(4) Uani 1 1 d . .
H41A H 0.3319 0.3203 1.0017 0.066 Uiso 1 1 calc R U
H41B H 0.2598 0.4735 0.9569 0.066 Uiso 1 1 calc R U
C27 C -0.0080(18) -0.3284(17) 0.7099(8) 0.044(4) Uani 1 1 d . .
H27 H 0.0347 -0.4250 0.7251 0.053 Uiso 1 1 calc R U
C19 C 0.0695(17) 0.3316(16) 0.4851(9) 0.046(4) Uani 1 1 d . .
H19A H 0.1048 0.3740 0.4418 0.055 Uiso 1 1 calc R U
H19B H 0.0680 0.3815 0.5221 0.055 Uiso 1 1 calc R U
C23 C -0.1910(14) 0.1132(16) 0.6274(8) 0.041(3) Uani 1 1 d . .
H23A H -0.1923 0.1604 0.6656 0.049 Uiso 1 1 calc R U
H23B H -0.2909 0.1437 0.6094 0.049 Uiso 1 1 calc R U
C35 C -0.2668(17) 0.4233(17) 0.8109(10) 0.051(4) Uani 1 1 d . .
H35 H -0.3621 0.4894 0.8090 0.062 Uiso 1 1 calc R U
C47 C 0.8768(17) -0.207(2) 0.8707(8) 0.054(5) Uani 1 1 d . .
H47 H 0.9772 -0.2535 0.8798 0.065 Uiso 1 1 calc R U
N2 N 0.3427(18) -0.1203(15) 0.9722(7) 0.057(4) Uani 1 1 d . .
C2 C 0.3133(18) -0.1702(18) 0.9335(9) 0.049(4) Uani 1 1 d . .

loop_
_atom_site_aniso_label
_atom_site_aniso_U_11
_atom_site_aniso_U_22
_atom_site_aniso_U_33
_atom_site_aniso_U_23
_atom_site_aniso_U_13
_atom_site_aniso_U_12
Cd1 0.0340(5) 0.0335(5) 0.0276(5) -0.0053(4) -0.0053(4) -0.0155(4)
Cu1 0.0315(9) 0.0399(10) 0.0292(9) -0.0056(7) -0.0030(7) -0.0154(7)
Cu2 0.0357(9) 0.0382(9) 0.0308(9) -0.0108(7) -0.0006(7) -0.0180(7)
S1 0.038(2) 0.057(3) 0.053(3) -0.014(2) -0.0030(18) -0.0031(18)
S2 0.073(3) 0.052(2) 0.048(2) 0.0007(19) -0.011(2) -0.041(2)
O51 0.033(5) 0.047(6) 0.036(5) -0.016(4) 0.001(4) -0.021(4)
O10 0.050(6) 0.042(6) 0.032(5) 0.000(4) -0.011(4) -0.029(5)
O31 0.030(5) 0.046(6) 0.037(5) -0.014(4) -0.010(4) -0.011(4)
O30 0.035(5) 0.039(5) 0.033(5) -0.006(4) -0.007(4) -0.017(4)
N18 0.033(6) 0.040(6) 0.029(6) -0.010(5) -0.007(5) -0.012(5)
N43 0.042(7) 0.038(6) 0.034(6) -0.001(5) -0.006(5) -0.023(5)
N22 0.031(6) 0.045(7) 0.032(6) -0.015(5) -0.003(5) -0.007(5)
C37 0.023(6) 0.029(7) 0.043(8) -0.016(6) -0.001(5) -0.009(5)
C50 0.033(7) 0.044(8) 0.024(7) -0.018(6) 0.001(5) 0.000(6)
N39 0.054(7) 0.045(7) 0.022(6) -0.002(5) -0.006(5) -0.022(6)
C42 0.052(9) 0.047(9) 0.051(10) -0.010(7) -0.001(7) -0.028(8)
C45 0.041(8) 0.062(10) 0.032(7) -0.018(7) 0.003(6) -0.035(7)
C29 0.047(8) 0.032(7) 0.022(6) -0.015(5) 0.000(6) -0.017(6)
C28 0.043(8) 0.045(9) 0.038(8) -0.004(6) 0.004(6) -0.024(7)
C11 0.037(7) 0.030(7) 0.048(9) -0.001(6) -0.008(6) -0.017(6)
C38 0.040(8) 0.037(8) 0.040(8) -0.010(6) 0.002(6) -0.017(6)
C16 0.025(6) 0.032(7) 0.040(8) -0.003(6) -0.011(6) -0.001(5)
C26 0.065(11) 0.073(12) 0.049(10) -0.020(8) 0.011(8) -0.055(10)
C17 0.044(8) 0.030(7) 0.040(8) -0.005(6) 0.009(7) -0.004(6)
C36 0.039(8) 0.043(9) 0.066(11) -0.023(8) 0.011(8) -0.020(7)
N1 0.044(7) 0.057(9) 0.034(7) -0.004(6) -0.007(6) -0.002(6)
C20 0.039(8) 0.041(8) 0.044(9) -0.004(7) -0.011(7) -0.006(7)
C32 0.034(7) 0.036(7) 0.040(8) -0.008(6) -0.002(6) -0.014(6)
C21 0.039(8) 0.034(8) 0.058(10) -0.010(7) -0.008(7) -0.007(6)
C24 0.028(7) 0.056(9) 0.032(7) -0.011(6) 0.004(6) -0.022(6)
C15 0.034(8) 0.054(9) 0.048(9) 0.001(7) 0.009(7) -0.022(7)
C14 0.040(8) 0.033(8) 0.069(11) 0.010(7) -0.015(8) -0.019(7)
C46 0.061(10) 0.076(12) 0.056(11) -0.043(9) 0.040(9) -0.043(10)
C1 0.036(7) 0.034(7) 0.050(9) -0.023(7) 0.013(7) -0.015(6)
C44 0.049(9) 0.054(9) 0.040(8) -0.002(7) -0.006(7) -0.032(8)
C25 0.050(9) 0.063(11) 0.043(9) -0.017(8) 0.017(7) -0.036(8)
C34 0.045(9) 0.046(9) 0.061(11) -0.009(8) -0.014(8) -0.019(7)
C33 0.045(8) 0.049(9) 0.034(8) -0.006(7) -0.012(6) -0.016(7)
C40 0.054(10) 0.044(9) 0.052(10) -0.012(7) -0.006(8) -0.020(8)
C49 0.040(8) 0.067(10) 0.033(8) -0.017(7) 0.005(6) -0.027(8)
C13 0.054(10) 0.055(10) 0.063(11) -0.010(8) -0.009(8) -0.032(8)
C12 0.058(10) 0.040(8) 0.045(9) 0.002(7) 0.000(7) -0.028(8)
C48 0.039(8) 0.046(9) 0.043(9) -0.019(7) -0.004(7) 0.002(7)
C41 0.067(11) 0.044(9) 0.057(11) -0.019(8) -0.015(9) -0.020(8)
C27 0.060(10) 0.043(9) 0.036(8) -0.004(6) -0.002(7) -0.029(8)
C19 0.050(9) 0.039(8) 0.045(9) -0.004(7) -0.002(7) -0.017(7)
C23 0.023(6) 0.053(9) 0.044(9) -0.018(7) -0.006(6) -0.007(6)
C35 0.034(8) 0.041(9) 0.080(13) -0.022(8) 0.003(8) -0.011(7)
C47 0.034(8) 0.098(14) 0.037(9) -0.029(9) 0.006(7) -0.024(9)
N2 0.075(10) 0.054(9) 0.034(7) -0.003(6) -0.008(7) -0.017(8)
C2 0.053(10) 0.051(10) 0.040(9) 0.013(7) -0.018(7) -0.026(8)

loop_
_atom_type_symbol
_atom_type_description
_atom_type_scat_dispersion_real
_atom_type_scat_dispersion_imag
_atom_type_scat_source
C C 0.0033 0.0016 'International Tables Vol C Tables 4.2.6.8 and 6.1.1.4'
H H 0.0000 0.0000 'International Tables Vol C Tables 4.2.6.8 and 6.1.1.4'
N N 0.0061 0.0033 'International Tables Vol C Tables 4.2.6.8 and 6.1.1.4'
O O 0.0106 0.0060 'International Tables Vol C Tables 4.2.6.8 and 6.1.1.4'
S S 0.1246 0.1234 'International Tables Vol C Tables 4.2.6.8 and 6.1.1.4'
Cu Cu 0.3201 1.2651 'International Tables Vol C Tables 4.2.6.8 and 6.1.1.4'
Cd Cd -0.8075 1.2024 'International Tables Vol C Tables 4.2.6.8 and 6.1.1.4'

loop_
_geom_angle_atom_site_label_1
_geom_angle_atom_site_label_2
_geom_angle_atom_site_label_3
_geom_angle
O30 Cd1 O51 158.8(4)
O30 Cd1 O10 68.7(3)
O51 Cd1 O10 95.6(3)
O30 Cd1 O31 96.3(3)
O51 Cd1 O31 68.3(3)
O10 Cd1 O31 88.9(4)
O30 Cd1 S2 104.0(3)
O51 Cd1 S2 90.8(3)
O10 Cd1 S2 172.3(3)
O31 Cd1 S2 89.6(3)
O30 Cd1 S1 88.2(3)
O51 Cd1 S1 105.8(3)
O10 Cd1 S1 87.1(3)
O31 Cd1 S1 172.5(3)
S2 Cd1 S1 95.19(15)
O30 Cu1 O10 83.1(4)
O30 Cu1 N18 169.6(4)
O10 Cu1 N18 93.1(4)
O30 Cu1 N22 93.7(4)
O10 Cu1 N22 148.8(5)
N18 Cu1 N22 94.5(5)
O31 Cu2 O51 83.7(4)
O31 Cu2 N39 93.7(4)
O51 Cu2 N39 168.8(4)
O31 Cu2 N43 153.8(5)
O51 Cu2 N43 93.6(4)
N39 Cu2 N43 93.5(5)
C1 S1 Cd1 95.1(5)
C2 S2 Cd1 93.9(5)
C50 O51 Cu2 118.8(8)
C50 O51 Cd1 130.7(8)
Cu2 O51 Cd1 104.3(4)
C11 O10 Cu1 124.3(9)
C11 O10 Cd1 134.0(8)
Cu1 O10 Cd1 101.7(4)
C32 O31 Cu2 121.5(8)
C32 O31 Cd1 135.5(8)
Cu2 O31 Cd1 102.0(4)
C29 O30 Cu1 115.8(8)
C29 O30 Cd1 132.1(8)
Cu1 O30 Cd1 103.9(4)
C19 N18 C17 112.9(11)
C19 N18 Cu1 112.2(9)
C17 N18 Cu1 110.2(8)
C19 N18 H18 107.1
C17 N18 H18 107.1
Cu1 N18 H18 107.1
C42 N43 C44 110.9(11)
C42 N43 Cu2 112.0(9)
C44 N43 Cu2 112.1(9)
C42 N43 H43 107.2
C44 N43 H43 107.2
Cu2 N43 H43 107.2
C21 N22 C23 110.7(11)
C21 N22 Cu1 110.7(9)
C23 N22 Cu1 111.9(8)
C21 N22 H22 107.8
C23 N22 H22 107.8
Cu1 N22 H22 107.8
C36 C37 C32 119.4(13)
C36 C37 C38 122.0(13)
C32 C37 C38 118.6(12)
O51 C50 C49 123.3(13)
O51 C50 C45 119.4(13)
C49 C50 C45 117.3(13)
C40 N39 C38 112.8(12)
C40 N39 Cu2 114.5(10)
C38 N39 Cu2 110.8(8)
C40 N39 H39 106.0
C38 N39 H39 106.0
Cu2 N39 H39 106.0
N43 C42 C41 113.3(13)
N43 C42 H42A 108.9
C41 C42 H42A 108.9
N43 C42 H42B 108.9
C41 C42 H42B 108.9
H42A C42 H42B 107.7
C46 C45 C50 120.4(14)
C46 C45 C44 121.6(13)
C50 C45 C44 118.0(13)
O30 C29 C28 124.5(13)
O30 C29 C24 117.6(12)
C28 C29 C24 117.7(12)
C29 C28 C27 121.6(14)
C29 C28 H28 119.2
C27 C28 H28 119.2
O10 C11 C12 121.2(13)
O10 C11 C16 122.2(13)
C12 C11 C16 116.7(13)
C37 C38 N39 111.1(11)
C37 C38 H38A 109.4
N39 C38 H38A 109.4
C37 C38 H38B 109.4
N39 C38 H38B 109.4
H38A C38 H38B 108.0
C15 C16 C11 120.4(14)
C15 C16 C17 123.3(14)
C11 C16 C17 116.2(12)
C27 C26 C25 120.9(14)
C27 C26 H26 119.5
C25 C26 H26 119.5
C16 C17 N18 113.1(11)
C16 C17 H17A 109.0
N18 C17 H17A 109.0
C16 C17 H17B 109.0
N18 C17 H17B 109.0
H17A C17 H17B 107.8
C37 C36 C35 121.5(15)
C37 C36 H36 119.2
C35 C36 H36 119.2
C21 C20 C19 116.2(13)
C21 C20 H20A 108.2
C19 C20 H20A 108.2
C21 C20 H20B 108.2
C19 C20 H20B 108.2
H20A C20 H20B 107.4
O31 C32 C37 119.4(12)
O31 C32 C33 121.6(13)
C37 C32 C33 119.0(13)
N22 C21 C20 111.8(12)
N22 C21 H21A 109.2
C20 C21 H21A 109.2
N22 C21 H21B 109.2
C20 C21 H21B 109.2
H21A C21 H21B 107.9
C25 C24 C29 119.2(14)
C25 C24 C23 122.8(13)
C29 C24 C23 118.0(12)
C16 C15 C14 121.8(15)
C16 C15 H15 119.1
C14 C15 H15 119.1
C13 C14 C15 119.5(14)
C13 C14 H14 120.2
C15 C14 H14 120.2
C47 C46 C45 118.6(15)
C47 C46 H46 120.7
C45 C46 H46 120.7
N1 C1 S1 176.7(14)
N43 C44 C45 112.2(12)
N43 C44 H44A 109.2
C45 C44 H44A 109.2
N43 C44 H44B 109.2
C45 C44 H44B 109.2
H44A C44 H44B 107.9
C26 C25 C24 119.7(15)
C26 C25 H25 120.2
C24 C25 H25 120.2
C33 C34 C35 120.3(15)
C33 C34 H34 119.8
C35 C34 H34 119.8
C34 C33 C32 120.5(15)
C34 C33 H33 119.8
C32 C33 H33 119.8
N39 C40 C41 113.0(13)
N39 C40 H40A 109.0
C41 C40 H40A 109.0
N39 C40 H40B 109.0
C41 C40 H40B 109.0
H40A C40 H40B 107.8
C48 C49 C50 122.3(14)
C48 C49 H49 118.9
C50 C49 H49 118.9
C14 C13 C12 120.1(16)
C14 C13 H13 120.0
C12 C13 H13 120.0
C13 C12 C11 121.5(15)
C13 C12 H12 119.3
C11 C12 H12 119.3
C49 C48 C47 119.9(15)
C49 C48 H48 120.0
C47 C48 H48 120.0
C40 C41 C42 115.4(13)
C40 C41 H41A 108.4
C42 C41 H41A 108.4
C40 C41 H41B 108.4
C42 C41 H41B 108.4
H41A C41 H41B 107.5
C26 C27 C28 120.7(15)
C26 C27 H27 119.7
C28 C27 H27 119.7
N18 C19 C20 110.4(12)
N18 C19 H19A 109.6
C20 C19 H19A 109.6
N18 C19 H19B 109.6
C20 C19 H19B 109.6
H19A C19 H19B 108.1
C24 C23 N22 110.1(11)
C24 C23 H23A 109.6
N22 C23 H23A 109.6
C24 C23 H23B 109.6
N22 C23 H23B 109.6
H23A C23 H23B 108.2
C34 C35 C36 119.2(15)
C34 C35 H35 120.4
C36 C35 H35 120.4
C46 C47 C48 121.4(15)
C46 C47 H47 119.3
C48 C47 H47 119.3
N2 C2 S2 176.9(18)

loop_
_geom_bond_atom_site_label_1
_geom_bond_atom_site_label_2
_geom_bond_distance
Cd1 O30 2.244(9)
Cd1 O51 2.262(9)
Cd1 O10 2.304(9)
Cd1 O31 2.332(9)
Cd1 S2 2.688(4)
Cd1 S1 2.778(4)
Cu1 O30 1.933(9)
Cu1 O10 1.935(9)
Cu1 N18 2.006(12)
Cu1 N22 2.014(11)
Cu2 O31 1.932(9)
Cu2 O51 1.937(9)
Cu2 N39 2.002(12)
Cu2 N43 2.020(11)
S1 C1 1.637(16)
S2 C2 1.678(19)
O51 C50 1.321(16)
O10 C11 1.333(16)
O31 C32 1.354(16)
O30 C29 1.338(15)
N18 C19 1.468(18)
N18 C17 1.519(18)
N18 H18 0.9800
N43 C42 1.476(19)
N43 C44 1.49(2)
N43 H43 0.9800
N22 C21 1.496(19)
N22 C23 1.506(19)
N22 H22 0.9800
C37 C36 1.381(19)
C37 C32 1.403(19)
C37 C38 1.492(19)
C50 C49 1.38(2)
C50 C45 1.432(19)
N39 C40 1.479(19)
N39 C38 1.509(18)
N39 H39 0.9800
C42 C41 1.52(2)
C42 H42A 0.9700
C42 H42B 0.9700
C45 C46 1.43(2)
C45 C44 1.49(2)
C29 C28 1.37(2)
C29 C24 1.445(19)
C28 C27 1.39(2)
C28 H28 0.9300
C11 C12 1.40(2)
C11 C16 1.43(2)
C38 H38A 0.9700
C38 H38B 0.9700
C16 C15 1.35(2)
C16 C17 1.49(2)
C26 C27 1.36(2)
C26 C25 1.37(2)
C26 H26 0.9300
C17 H17A 0.9700
C17 H17B 0.9700
C36 C35 1.39(2)
C36 H36 0.9300
N1 C1 1.154(19)
C20 C21 1.51(2)
C20 C19 1.51(2)
C20 H20A 0.9700
C20 H20B 0.9700
C32 C33 1.41(2)
C21 H21A 0.9700
C21 H21B 0.9700
C24 C25 1.43(2)
C24 C23 1.50(2)
C15 C14 1.37(2)
C15 H15 0.9300
C14 C13 1.37(2)
C14 H14 0.9300
C46 C47 1.36(3)
C46 H46 0.9300
C44 H44A 0.9700
C44 H44B 0.9700
C25 H25 0.9300
C34 C33 1.38(2)
C34 C35 1.39(2)
C34 H34 0.9300
C33 H33 0.9300
C40 C41 1.50(2)
C40 H40A 0.9700
C40 H40B 0.9700
C49 C48 1.38(2)
C49 H49 0.9300
C13 C12 1.38(2)
C13 H13 0.9300
C12 H12 0.9300
C48 C47 1.39(2)
C48 H48 0.9300
C41 H41A 0.9700
C41 H41B 0.9700
C27 H27 0.9300
C19 H19A 0.9700
C19 H19B 0.9700
C23 H23A 0.9700
C23 H23B 0.9700
C35 H35 0.9300
C47 H47 0.9300
N2 C2 1.11(2)
